data_7012703
loop_
_publ_author_name
'Apfelbacher, Andreas'
'Braunstein, Pierre'
'Brissieux, Luc'
'Welter, Richard'

_publ_section_title
;
 New phosphino-oxazoline and related phosphino-iminolate palladium
 complexes; structure of an unusual zwitterionic dinuclear Pd(ii)
 complex
;
_journal_issue 9
_journal_name_full 'Dalton Transactions'
_journal_page_first 1669
_journal_paper_doi 10.1039/b300321n
_journal_year 2003
_chemical_formula_moiety 'C40 H43 Cl N3 O P Pd2, 2(C4 H8 O)'
_chemical_formula_sum 'C48 H59 Cl N3 O3 P Pd2'
_chemical_formula_weight 1005.20
_space_group_IT_number 19
_symmetry_cell_setting orthorhombic
_symmetry_space_group_name_Hall 'P 2ac 2ab'
_symmetry_space_group_name_H-M 'P 21 21 21'
_atom_sites_solution_hydrogens geom
_atom_sites_solution_primary direct
_atom_sites_solution_secondary difmap
_audit_creation_method SHELXL-97
_cell_angle_alpha 90.000
_cell_angle_beta 90.000
_cell_angle_gamma 90.000
_cell_formula_units_Z 4
_cell_length_a 10.5450(10)
_cell_length_b 17.3610(10)
_cell_length_c 24.6940(10)
_cell_measurement_reflns_used 24956
_cell_measurement_temperature 193(2)
_cell_measurement_theta_max 30.034
_cell_measurement_theta_min 0.998
_cell_volume 4520.8(5)
_computing_cell_refinement 'Denzo (Nonius B.V., 1998)'
_computing_data_collection 'Collect (Nonius B.V., 1998)'
_computing_data_reduction 'Denzo (Nonius B.V., 1998)'
_computing_molecular_graphics 'ATOMS (Dowty, 1995)'
_computing_publication_material 'SHELXL-97 (Sheldrick, 1997)'
_computing_structure_refinement 'SHELXL-97 (Sheldrick, 1997)'
_computing_structure_solution 'SHELXS-97 (Sheldrick, 1997)'
_diffrn_ambient_temperature 193(2)
_diffrn_measured_fraction_theta_full 0.996
_diffrn_measured_fraction_theta_max 0.996
_diffrn_measurement_device_type KappaCCD
_diffrn_measurement_method '\p scans'
_diffrn_radiation_monochromator graphite
_diffrn_radiation_source 'fine-focus sealed tube'
_diffrn_radiation_type MoK\a
_diffrn_radiation_wavelength 0.71070
_diffrn_reflns_av_R_equivalents 0.0441
_diffrn_reflns_av_sigmaI/netI 0.0564
_diffrn_reflns_limit_h_max 14
_diffrn_reflns_limit_h_min -14
_diffrn_reflns_limit_k_max 24
_diffrn_reflns_limit_k_min -22
_diffrn_reflns_limit_l_max 34
_diffrn_reflns_limit_l_min -25
_diffrn_reflns_number 34396
_diffrn_reflns_theta_full 30.04
_diffrn_reflns_theta_max 30.04
_diffrn_reflns_theta_min 2.10
_exptl_absorpt_coefficient_mu 0.934
_exptl_absorpt_correction_type none
_exptl_crystal_colour Yellow
_exptl_crystal_density_diffrn 1.477
_exptl_crystal_density_method 'not measured'
_exptl_crystal_description prism
_exptl_crystal_F_000 2064
_exptl_crystal_size_max 0.10
_exptl_crystal_size_mid 0.08
_exptl_crystal_size_min 0.09
_refine_diff_density_max 1.250
_refine_diff_density_min -0.740
_refine_diff_density_rms 0.110
_refine_ls_abs_structure_details 'Flack H D (1983), Acta Cryst. A39, 876-881'
_refine_ls_abs_structure_Flack -0.01(2)
_refine_ls_extinction_method none
_refine_ls_goodness_of_fit_ref 1.032
_refine_ls_hydrogen_treatment mixed
_refine_ls_matrix_type full
_refine_ls_number_parameters 473
_refine_ls_number_reflns 13096
_refine_ls_number_restraints 10
_refine_ls_restrained_S_all 1.033
_refine_ls_R_factor_all 0.0556
_refine_ls_R_factor_gt 0.0413
_refine_ls_shift/su_max 0.002
_refine_ls_shift/su_mean 0.000
_refine_ls_structure_factor_coef Fsqd
_refine_ls_weighting_details 'calc w=1/[\s^2^(Fo^2^)+(0.0646P)^2^+0.2081P] where P=(Fo^2^+2Fc^2^)/3'
_refine_ls_weighting_scheme calc
_refine_ls_wR_factor_gt 0.1031
_refine_ls_wR_factor_ref 0.1107
_reflns_number_gt 10932
_reflns_number_total 13096
_reflns_threshold_expression >2sigma(I)
_cod_data_source_file b300321n.txt
_cod_data_source_block andreas
_cod_database_code 7012703

loop_
_symmetry_equiv_pos_as_xyz
'x, y, z'
'-x+1/2, -y, z+1/2'
'x+1/2, -y+1/2, -z'
'-x, y+1/2, -z+1/2'

loop_
_atom_site_label
_atom_site_type_symbol
_atom_site_fract_x
_atom_site_fract_y
_atom_site_fract_z
_atom_site_U_iso_or_equiv
_atom_site_adp_type
_atom_site_occupancy
_atom_site_symmetry_multiplicity
_atom_site_calc_flag
_atom_site_refinement_flags
_atom_site_disorder_assembly
_atom_site_disorder_group
Pd1 Pd -0.00710(2) -0.735869(14) -0.147501(11) 0.02587(7) Uani 1 1 d . . .
Pd2 Pd 0.23263(3) -0.915199(14) -0.091853(11) 0.02737(7) Uani 1 1 d . . .
Cl Cl 0.02371(10) -0.87498(6) -0.06091(4) 0.0439(2) Uani 1 1 d . . .
P P 0.12567(8) -0.81795(5) -0.18789(4) 0.02371(18) Uani 1 1 d . . .
O O 0.3675(3) -0.72746(15) -0.08492(12) 0.0385(6) Uani 1 1 d . . .
N1 N 0.1602(3) -0.70622(17) -0.10285(12) 0.0294(7) Uani 1 1 d . . .
N2 N -0.1546(3) -0.67773(18) -0.10134(14) 0.0360(8) Uani 1 1 d . . .
N3 N 0.2105(3) -1.02871(18) -0.05806(13) 0.0344(7) Uani 1 1 d . . .
C1 C 0.0773(3) -0.9176(2) -0.20031(14) 0.0263(7) Uani 1 1 d . . .
C28 C -0.2712(4) -0.7390(2) -0.17409(19) 0.0411(9) Uani 1 1 d . . .
C13 C 0.2621(3) -0.81984(19) -0.14232(14) 0.0277(7) Uani 1 1 d . . .
H13 H 0.3436 -0.8243 -0.1628 0.033 Uiso 1 1 calc . . .
C40 C 0.2367(5) -1.0271(2) 0.00010(16) 0.0445(10) Uani 1 1 d . . .
H40A H 0.3209 -1.0049 0.0064 0.067 Uiso 1 1 calc . . .
H40B H 0.2341 -1.0796 0.0145 0.067 Uiso 1 1 calc . . .
H40C H 0.1725 -0.9956 0.0184 0.067 Uiso 1 1 calc . . .
C8 C 0.2527(4) -0.7171(2) -0.25681(15) 0.0334(8) Uani 1 1 d . . .
H8 H 0.2680 -0.6883 -0.2248 0.040 Uiso 1 1 calc . . .
C24 C -0.1486(4) -0.7620(2) -0.25464(17) 0.0361(9) Uani 1 1 d . . .
H24 H -0.0700 -0.7713 -0.2723 0.043 Uiso 1 1 calc . . .
C10 C 0.2728(4) -0.7307(3) -0.35263(17) 0.0444(10) Uani 1 1 d . . .
H10 H 0.3013 -0.7111 -0.3864 0.053 Uiso 1 1 calc . . .
C32 C 0.4112(4) -0.9489(2) -0.10094(15) 0.0293(8) Uani 1 1 d . . .
C2 C 0.1682(4) -0.9719(2) -0.21518(16) 0.0324(8) Uani 1 1 d . . .
H2 H 0.2548 -0.9571 -0.2174 0.039 Uiso 1 1 calc . . .
C5 C -0.0845(4) -1.0147(2) -0.20771(18) 0.0369(9) Uani 1 1 d . . .
H5 H -0.1708 -1.0298 -0.2048 0.044 Uiso 1 1 calc . . .
C7 C 0.1872(3) -0.7872(2) -0.25346(14) 0.0270(7) Uani 1 1 d . . .
C37 C 0.4260(4) -1.0298(2) -0.09350(17) 0.0347(8) Uani 1 1 d . . .
C17 C 0.1497(4) -0.5655(2) -0.08046(15) 0.0315(8) Uani 1 1 d . . .
C27 C -0.3821(4) -0.7369(3) -0.2039(2) 0.0505(12) Uani 1 1 d . . .
H27 H -0.4612 -0.7293 -0.1863 0.061 Uiso 1 1 calc . . .
C33 C 0.5202(4) -0.9055(2) -0.10690(16) 0.0355(8) Uani 1 1 d . . .
H33 H 0.5130 -0.8513 -0.1110 0.043 Uiso 1 1 calc . . .
C11 C 0.2101(4) -0.7995(3) -0.35069(17) 0.0444(10) Uani 1 1 d . . .
H11 H 0.1965 -0.8281 -0.3830 0.053 Uiso 1 1 calc . . .
C39 C 0.0852(5) -1.0623(3) -0.0678(2) 0.0480(11) Uani 1 1 d . . .
H39A H 0.0670 -1.0615 -0.1067 0.072 Uiso 1 1 calc . . .
H39B H 0.0208 -1.0323 -0.0485 0.072 Uiso 1 1 calc . . .
H39C H 0.0840 -1.1156 -0.0548 0.072 Uiso 1 1 calc . . .
C22 C 0.1551(4) -0.5414(2) -0.13418(16) 0.0388(9) Uani 1 1 d . . .
H22 H 0.1853 -0.5752 -0.1615 0.047 Uiso 1 1 calc . . .
C16 C 0.1970(4) -0.6456(2) -0.06426(16) 0.0369(9) Uani 1 1 d . . .
H16 H 0.1629 -0.6588 -0.0276 0.044 Uiso 1 1 calc . . .
C6 C -0.0487(4) -0.9391(2) -0.19653(16) 0.0313(8) Uani 1 1 d . . .
H6 H -0.1109 -0.9023 -0.1863 0.038 Uiso 1 1 calc . . .
C12 C 0.1663(4) -0.8274(2) -0.30153(16) 0.0360(9) Uani 1 1 d . . .
H12 H 0.1213 -0.8748 -0.3006 0.043 Uiso 1 1 calc . . .
C30 C -0.1783(4) -0.5976(2) -0.11861(18) 0.0394(9) Uani 1 1 d . . .
H30A H -0.1037 -0.5659 -0.1105 0.059 Uiso 1 1 calc . . .
H30B H -0.2520 -0.5772 -0.0992 0.059 Uiso 1 1 calc . . .
H30C H -0.1948 -0.5964 -0.1577 0.059 Uiso 1 1 calc . . .
C14 C 0.2582(4) -0.74991(19) -0.10991(15) 0.0285(7) Uani 1 1 d . . .
C23 C -0.1519(4) -0.7520(2) -0.19876(17) 0.0318(8) Uani 1 1 d . . .
C38 C 0.3075(4) -1.0752(2) -0.08665(18) 0.0414(9) Uani 1 1 d . . .
H38A H 0.2748 -1.0908 -0.1226 0.050 Uiso 1 1 calc . . .
H38B H 0.3258 -1.1225 -0.0656 0.050 Uiso 1 1 calc . . .
C20 C 0.0727(4) -0.4179(2) -0.10890(19) 0.0436(10) Uani 1 1 d . . .
H20 H 0.0461 -0.3676 -0.1188 0.052 Uiso 1 1 calc . . .
C18 C 0.1064(4) -0.5145(2) -0.04106(17) 0.0394(9) Uani 1 1 d . . .
H18 H 0.1036 -0.5302 -0.0042 0.047 Uiso 1 1 calc . . .
C9 C 0.2951(4) -0.6894(2) -0.30575(18) 0.0386(9) Uani 1 1 d . . .
H9 H 0.3398 -0.6420 -0.3073 0.046 Uiso 1 1 calc . . .
C36 C 0.5468(4) -1.0630(2) -0.09392(19) 0.0421(10) Uani 1 1 d . . .
H36 H 0.5553 -1.1171 -0.0894 0.051 Uiso 1 1 calc . . .
C25 C -0.2594(5) -0.7586(2) -0.2845(2) 0.0494(11) Uani 1 1 d . . .
H25 H -0.2555 -0.7650 -0.3227 0.059 Uiso 1 1 calc . . .
C21 C 0.1158(5) -0.4671(3) -0.14735(19) 0.0457(10) Uani 1 1 d . . .
H21 H 0.1193 -0.4506 -0.1840 0.055 Uiso 1 1 calc . . .
C15 C 0.3411(5) -0.6518(2) -0.0632(2) 0.0465(11) Uani 1 1 d . . .
H15A H 0.3802 -0.6113 -0.0859 0.056 Uiso 1 1 calc . . .
H15B H 0.3736 -0.6470 -0.0258 0.056 Uiso 1 1 calc . . .
C4 C 0.0084(5) -1.0683(2) -0.22335(17) 0.0397(9) Uani 1 1 d . . .
H4 H -0.0155 -1.1197 -0.2317 0.048 Uiso 1 1 calc . . .
C29 C -0.2676(4) -0.7253(3) -0.1139(2) 0.0462(10) Uani 1 1 d . . .
H29A H -0.3456 -0.6982 -0.1022 0.055 Uiso 1 1 calc . . .
H29B H -0.2628 -0.7750 -0.0945 0.055 Uiso 1 1 calc . . .
C3 C 0.1343(4) -1.0467(2) -0.22661(17) 0.0385(9) Uani 1 1 d . . .
H3 H 0.1970 -1.0832 -0.2367 0.046 Uiso 1 1 calc . . .
C35 C 0.6532(4) -1.0186(3) -0.10076(18) 0.0456(11) Uani 1 1 d . . .
H35 H 0.7346 -1.0420 -0.1012 0.055 Uiso 1 1 calc . . .
C34 C 0.6417(4) -0.9393(3) -0.10702(18) 0.0424(10) Uani 1 1 d . . .
H34 H 0.7151 -0.9081 -0.1113 0.051 Uiso 1 1 calc . . .
C31 C -0.1315(5) -0.6777(3) -0.04134(19) 0.0486(11) Uani 1 1 d . . .
H31A H -0.0594 -0.6441 -0.0330 0.073 Uiso 1 1 calc . . .
H31B H -0.1126 -0.7303 -0.0293 0.073 Uiso 1 1 calc . . .
H31C H -0.2073 -0.6588 -0.0226 0.073 Uiso 1 1 calc . . .
C19 C 0.0673(4) -0.4407(2) -0.05545(19) 0.0417(10) Uani 1 1 d . . .
H19 H 0.0370 -0.4062 -0.0286 0.050 Uiso 1 1 calc . . .
C26 C -0.3772(5) -0.7458(3) -0.2599(3) 0.0587(14) Uani 1 1 d . . .
H26 H -0.4524 -0.7433 -0.2810 0.070 Uiso 1 1 calc . . .
O1 O 0.4933(8) -0.4212(4) -0.1987(3) 0.158(3) Uiso 1 1 d D . .
C41 C 0.4287(8) -0.4456(4) -0.2448(3) 0.102(2) Uiso 1 1 d D . .
H41A H 0.4838 -0.4412 -0.2771 0.123 Uiso 1 1 calc . . .
H41B H 0.3520 -0.4138 -0.2506 0.123 Uiso 1 1 calc . . .
C42 C 0.3921(7) -0.5300(3) -0.2349(3) 0.093(2) Uiso 1 1 d D . .
H42A H 0.3083 -0.5348 -0.2172 0.111 Uiso 1 1 calc . . .
H42B H 0.3927 -0.5605 -0.2688 0.111 Uiso 1 1 calc . . .
C43 C 0.5009(9) -0.5530(5) -0.1969(4) 0.149(4) Uiso 1 1 d D . .
H43A H 0.5685 -0.5793 -0.2176 0.179 Uiso 1 1 calc . . .
H43B H 0.4693 -0.5888 -0.1688 0.179 Uiso 1 1 calc . . .
C44 C 0.5540(9) -0.4799(5) -0.1702(4) 0.127(3) Uiso 1 1 d D . .
H44A H 0.5326 -0.4780 -0.1312 0.152 Uiso 1 1 calc . . .
H44B H 0.6472 -0.4767 -0.1744 0.152 Uiso 1 1 calc . . .
O2 O 0.5067(5) -1.2560(3) -0.0257(2) 0.1098(17) Uiso 1 1 d D . .
C45 C 0.4135(5) -1.2566(4) 0.0141(2) 0.0737(17) Uiso 1 1 d D . .
H45A H 0.3705 -1.2060 0.0159 0.088 Uiso 1 1 calc . . .
H45B H 0.4513 -1.2678 0.0499 0.088 Uiso 1 1 calc . . .
C46 C 0.3186(7) -1.3199(4) -0.0017(3) 0.098(2) Uiso 1 1 d D . .
H46A H 0.2355 -1.2967 -0.0107 0.118 Uiso 1 1 calc . . .
H46B H 0.3067 -1.3561 0.0289 0.118 Uiso 1 1 calc . . .
C48 C 0.4745(7) -1.3045(4) -0.0683(2) 0.094(2) Uiso 1 1 d D . .
H48A H 0.5510 -1.3326 -0.0807 0.113 Uiso 1 1 calc . . .
H48B H 0.4426 -1.2734 -0.0990 0.113 Uiso 1 1 calc . . .
C47 C 0.3724(7) -1.3628(4) -0.0511(3) 0.110(3) Uiso 1 1 d D . .
H47A H 0.4096 -1.4131 -0.0410 0.132 Uiso 1 1 calc . . .
H47B H 0.3076 -1.3703 -0.0796 0.132 Uiso 1 1 calc . . .

loop_
_atom_site_aniso_label
_atom_site_aniso_U_11
_atom_site_aniso_U_22
_atom_site_aniso_U_33
_atom_site_aniso_U_23
_atom_site_aniso_U_13
_atom_site_aniso_U_12
Pd1 0.02784(12) 0.02347(12) 0.02630(13) -0.00185(10) 0.00078(11) 0.00114(11)
Pd2 0.03174(13) 0.02493(12) 0.02545(13) 0.00257(11) 0.00060(11) 0.00082(11)
Cl 0.0444(6) 0.0442(5) 0.0429(6) 0.0075(4) 0.0175(5) 0.0072(4)
P 0.0255(4) 0.0226(4) 0.0230(4) -0.0002(3) 0.0004(3) -0.0013(3)
O 0.0411(14) 0.0350(14) 0.0395(16) -0.0036(13) -0.0151(13) -0.0021(12)
N1 0.0366(16) 0.0275(14) 0.0240(16) -0.0013(12) -0.0055(13) 0.0016(13)
N2 0.0411(18) 0.0307(15) 0.036(2) 0.0003(14) 0.0092(14) 0.0052(14)
N3 0.0444(19) 0.0294(15) 0.0295(16) 0.0022(13) 0.0016(14) -0.0018(14)
C1 0.0345(17) 0.0213(15) 0.0231(16) -0.0012(14) -0.0005(13) -0.0025(14)
C28 0.0319(18) 0.0310(18) 0.061(3) -0.0069(19) 0.0056(19) -0.0022(17)
C13 0.0297(16) 0.0289(15) 0.0246(16) 0.0022(14) -0.0035(14) -0.0002(14)
C40 0.061(3) 0.0395(19) 0.033(2) 0.0113(17) 0.004(2) -0.001(2)
C8 0.035(2) 0.0300(17) 0.0350(19) 0.0035(15) 0.0006(16) -0.0013(16)
C24 0.038(2) 0.0283(18) 0.042(2) -0.0034(17) -0.0078(17) 0.0047(17)
C10 0.041(2) 0.059(3) 0.033(2) 0.013(2) 0.0075(19) -0.005(2)
C32 0.0325(18) 0.0311(18) 0.0244(19) 0.0008(15) -0.0005(14) 0.0055(15)
C2 0.0355(19) 0.0301(18) 0.032(2) -0.0006(15) 0.0018(16) 0.0008(15)
C5 0.041(2) 0.033(2) 0.037(2) 0.0022(17) -0.0019(17) -0.0035(17)
C7 0.0259(16) 0.0302(17) 0.0249(17) 0.0059(14) 0.0021(13) 0.0014(14)
C37 0.051(2) 0.0274(17) 0.0255(18) -0.0016(16) 0.0034(18) 0.0061(16)
C17 0.041(2) 0.0237(16) 0.0295(19) -0.0030(14) -0.0072(15) -0.0029(15)
C27 0.0263(18) 0.040(2) 0.085(4) -0.011(2) -0.001(2) 0.0016(18)
C33 0.036(2) 0.0373(19) 0.0329(19) 0.0049(15) -0.0012(16) 0.0041(17)
C11 0.054(3) 0.056(3) 0.0235(19) 0.0004(19) 0.0040(19) -0.010(2)
C39 0.050(3) 0.039(2) 0.055(3) 0.011(2) -0.003(2) -0.013(2)
C22 0.056(3) 0.0328(19) 0.028(2) -0.0015(16) -0.0024(18) 0.0069(19)
C16 0.058(3) 0.0300(18) 0.0225(18) -0.0008(15) -0.0060(17) 0.0036(18)
C6 0.0330(18) 0.0317(18) 0.0294(19) 0.0042(15) 0.0008(15) -0.0016(15)
C12 0.037(2) 0.040(2) 0.031(2) -0.0044(17) 0.0015(17) -0.0089(17)
C30 0.043(2) 0.036(2) 0.039(2) -0.0052(18) 0.0025(18) 0.0093(18)
C14 0.0313(17) 0.0244(17) 0.0299(17) 0.0052(13) -0.0092(14) -0.0034(14)
C23 0.0305(17) 0.0220(17) 0.043(2) -0.0003(15) -0.0065(16) 0.0020(14)
C38 0.058(3) 0.0255(17) 0.041(2) 0.0035(18) 0.004(2) 0.0034(17)
C20 0.049(2) 0.0310(19) 0.051(3) -0.0013(19) -0.009(2) 0.0079(19)
C18 0.052(2) 0.033(2) 0.033(2) 0.0004(17) -0.0018(19) -0.0002(19)
C9 0.037(2) 0.036(2) 0.043(2) 0.0131(18) 0.0056(17) -0.0040(16)
C36 0.053(2) 0.036(2) 0.037(2) -0.0036(18) 0.005(2) 0.0167(18)
C25 0.051(3) 0.042(2) 0.055(3) -0.008(2) -0.021(2) 0.009(2)
C21 0.061(3) 0.044(2) 0.032(2) 0.0051(19) -0.004(2) 0.001(2)
C15 0.058(3) 0.032(2) 0.050(3) -0.0051(19) -0.029(2) -0.001(2)
C4 0.053(2) 0.0286(18) 0.037(2) -0.0018(15) 0.000(2) -0.0084(19)
C29 0.036(2) 0.046(2) 0.056(3) -0.005(2) 0.015(2) 0.001(2)
C3 0.048(2) 0.0345(19) 0.033(2) -0.0081(17) 0.0019(18) 0.0042(18)
C35 0.043(2) 0.057(3) 0.037(2) 0.000(2) 0.0083(19) 0.024(2)
C34 0.037(2) 0.052(2) 0.039(2) -0.0008(19) 0.0034(17) 0.0062(19)
C31 0.061(3) 0.048(2) 0.036(2) 0.002(2) 0.011(2) 0.007(2)
C19 0.049(2) 0.034(2) 0.042(2) -0.0071(18) 0.0047(19) 0.0003(18)
C26 0.043(2) 0.044(3) 0.088(4) -0.018(3) -0.026(3) 0.005(2)

loop_
_atom_type_symbol
_atom_type_description
_atom_type_scat_dispersion_real
_atom_type_scat_dispersion_imag
_atom_type_scat_source
C C 0.0033 0.0016 'International Tables Vol C Tables 4.2.6.8 and 6.1.1.4'
H H 0.0000 0.0000 'International Tables Vol C Tables 4.2.6.8 and 6.1.1.4'
N N 0.0061 0.0033 'International Tables Vol C Tables 4.2.6.8 and 6.1.1.4'
O O 0.0106 0.0060 'International Tables Vol C Tables 4.2.6.8 and 6.1.1.4'
Pd Pd -0.9988 1.0072 'International Tables Vol C Tables 4.2.6.8 and 6.1.1.4'
P P 0.1023 0.0942 'International Tables Vol C Tables 4.2.6.8 and 6.1.1.4'
Cl Cl 0.1484 0.1585 'International Tables Vol C Tables 4.2.6.8 and 6.1.1.4'

loop_
_geom_angle_atom_site_label_1
_geom_angle_atom_site_label_2
_geom_angle_atom_site_label_3
_geom_angle
_geom_angle_site_symmetry_1
_geom_angle_site_symmetry_3
_geom_angle_publ_flag
C23 Pd1 N1 170.48(14) . . ?
C23 Pd1 N2 81.45(15) . . ?
N1 Pd1 N2 101.97(13) . . ?
C23 Pd1 P 96.10(11) . . ?
N1 Pd1 P 82.35(9) . . ?
N2 Pd1 P 167.95(9) . . ?
C32 Pd2 C13 91.43(15) . . ?
C32 Pd2 N3 82.91(14) . . ?
C13 Pd2 N3 165.90(13) . . ?
C32 Pd2 Cl 168.19(11) . . ?
C13 Pd2 Cl 95.42(10) . . ?
N3 Pd2 Cl 92.46(9) . . ?
C7 P C13 105.76(16) . . ?
C7 P C1 103.13(16) . . ?
C13 P C1 107.81(16) . . ?
C7 P Pd1 115.64(12) . . ?
C13 P Pd1 103.31(12) . . ?
C1 P Pd1 120.25(12) . . ?
C14 O C15 105.3(3) . . ?
C14 N1 C16 107.2(3) . . ?
C14 N1 Pd1 116.6(2) . . ?
C16 N1 Pd1 136.2(3) . . ?
C30 N2 C29 109.1(3) . . ?
C30 N2 C31 108.2(3) . . ?
C29 N2 C31 109.7(3) . . ?
C30 N2 Pd1 114.0(3) . . ?
C29 N2 Pd1 101.9(2) . . ?
C31 N2 Pd1 113.6(3) . . ?
C40 N3 C39 109.9(3) . . ?
C40 N3 C38 110.4(3) . . ?
C39 N3 C38 109.1(3) . . ?
C40 N3 Pd2 110.0(2) . . ?
C39 N3 Pd2 113.5(3) . . ?
C38 N3 Pd2 103.8(2) . . ?
C6 C1 C2 119.7(3) . . ?
C6 C1 P 120.8(3) . . ?
C2 C1 P 119.5(3) . . ?
C27 C28 C23 121.8(4) . . ?
C27 C28 C29 122.8(4) . . ?
C23 C28 C29 115.3(4) . . ?
C14 C13 P 107.6(2) . . ?
C14 C13 Pd2 109.1(2) . . ?
P C13 Pd2 105.28(17) . . ?
C9 C8 C7 121.0(4) . . ?
C25 C24 C23 120.2(4) . . ?
C11 C10 C9 120.4(4) . . ?
C33 C32 C37 117.4(3) . . ?
C33 C32 Pd2 129.8(3) . . ?
C37 C32 Pd2 112.3(3) . . ?
C3 C2 C1 120.9(4) . . ?
C6 C5 C4 119.3(4) . . ?
C12 C7 C8 117.5(3) . . ?
C12 C7 P 123.5(3) . . ?
C8 C7 P 118.8(3) . . ?
C36 C37 C32 120.3(4) . . ?
C36 C37 C38 123.3(3) . . ?
C32 C37 C38 116.4(3) . . ?
C18 C17 C22 119.2(3) . . ?
C18 C17 C16 120.1(3) . . ?
C22 C17 C16 120.6(3) . . ?
C28 C27 C26 119.6(4) . . ?
C32 C33 C34 122.0(4) . . ?
C10 C11 C12 119.8(4) . . ?
C17 C22 C21 119.3(4) . . ?
N1 C16 C15 102.9(3) . . ?
N1 C16 C17 113.2(3) . . ?
C15 C16 C17 113.2(4) . . ?
C1 C6 C5 120.1(4) . . ?
C11 C12 C7 121.2(4) . . ?
N1 C14 O 116.5(3) . . ?
N1 C14 C13 125.9(3) . . ?
O C14 C13 117.6(3) . . ?
C24 C23 C28 118.0(4) . . ?
C24 C23 Pd1 128.7(3) . . ?
C28 C23 Pd1 112.5(3) . . ?
N3 C38 C37 110.2(3) . . ?
C21 C20 C19 120.3(4) . . ?
C17 C18 C19 120.3(4) . . ?
C8 C9 C10 120.0(4) . . ?
C35 C36 C37 121.0(4) . . ?
C24 C25 C26 121.6(4) . . ?
C20 C21 C22 121.3(4) . . ?
O C15 C16 104.5(3) . . ?
C3 C4 C5 120.4(3) . . ?
N2 C29 C28 108.4(3) . . ?
C2 C3 C4 119.6(4) . . ?
C36 C35 C34 119.9(4) . . ?
C35 C34 C33 119.4(4) . . ?
C20 C19 C18 119.7(4) . . ?
C27 C26 C25 118.8(4) . . ?
C41 O1 C44 114.6(7) . . ?
O1 C41 C42 106.5(6) . . ?
C43 C42 C41 99.0(6) . . ?
C42 C43 C44 108.7(6) . . ?
O1 C44 C43 102.7(7) . . ?
C45 O2 C48 111.0(5) . . ?
O2 C45 C46 106.7(5) . . ?
C45 C46 C47 107.9(5) . . ?
O2 C48 C47 111.1(6) . . ?
C48 C47 C46 99.2(5) . . ?

loop_
_geom_bond_atom_site_label_1
_geom_bond_atom_site_label_2
_geom_bond_distance
_geom_bond_site_symmetry_2
_geom_bond_publ_flag
Pd1 C23 2.003(4) . ?
Pd1 N1 2.143(3) . ?
Pd1 N2 2.176(3) . ?
Pd1 P 2.2329(9) . ?
Pd2 C32 1.984(4) . ?
Pd2 C13 2.095(3) . ?
Pd2 N3 2.153(3) . ?
Pd2 Cl 2.4342(11) . ?
P C7 1.824(4) . ?
P C13 1.827(4) . ?
P C1 1.829(4) . ?
O C14 1.364(4) . ?
O C15 1.446(5) . ?
N1 C14 1.294(5) . ?
N1 C16 1.472(5) . ?
N2 C30 1.477(5) . ?
N2 C29 1.483(6) . ?
N2 C31 1.501(6) . ?
N3 C40 1.463(5) . ?
N3 C39 1.465(6) . ?
N3 C38 1.482(5) . ?
C1 C6 1.384(5) . ?
C1 C2 1.394(5) . ?
C28 C27 1.382(6) . ?
C28 C23 1.416(6) . ?
C28 C29 1.505(6) . ?
C13 C14 1.455(5) . ?
C8 C9 1.376(5) . ?
C8 C7 1.401(5) . ?
C24 C25 1.383(6) . ?
C24 C23 1.391(6) . ?
C10 C11 1.366(6) . ?
C10 C9 1.381(6) . ?
C32 C33 1.382(6) . ?
C32 C37 1.425(5) . ?
C2 C3 1.376(5) . ?
C5 C6 1.392(5) . ?
C5 C4 1.405(6) . ?
C7 C12 1.395(5) . ?
C37 C36 1.398(6) . ?
C37 C38 1.486(6) . ?
C17 C18 1.392(6) . ?
C17 C22 1.392(5) . ?
C17 C16 1.530(5) . ?
C27 C26 1.392(8) . ?
C33 C34 1.408(6) . ?
C11 C12 1.386(6) . ?
C22 C21 1.394(6) . ?
C16 C15 1.523(6) . ?
C20 C21 1.355(6) . ?
C20 C19 1.379(6) . ?
C18 C19 1.393(6) . ?
C36 C35 1.371(7) . ?
C25 C26 1.402(7) . ?
C4 C3 1.382(6) . ?
C35 C34 1.391(7) . ?
O1 C41 1.392(2) . ?
O1 C44 1.394(2) . ?
C41 C42 1.536(2) . ?
C42 C43 1.536(2) . ?
C43 C44 1.536(2) . ?
O2 C45 1.389(2) . ?
O2 C48 1.390(2) . ?
C45 C46 1.535(2) . ?
C46 C47 1.539(2) . ?
C48 C47 1.537(2) . ?
